data_7106144
_publ_author_name 'Puja Prasad Imran Khan Pijus K. Sasmal Debasis Koley Paturu Kondaiah Akhil R. Chakravarty'
_publ_section_title
;
 Planar triazinium cations from VO2+-assisted ring cyclizations: a
 remarkably efficient thiazole species for nuclear staining, PDT and
 anaerobic photocleavage of DNA
;
_journal_name_full Chem.Commun.
_journal_page_first 3954
_journal_paper_doi 10.1039/c0cc05386d
_journal_volume 47
_journal_year 2011
_chemical_formula_moiety 'C13 H8 Cl N3 O4 S'
_chemical_formula_sum 'C13 H8 Cl N3 O4 S'
_chemical_formula_weight 337.73
_chemical_name_systematic
;
?
;
_space_group_IT_number 14
_symmetry_cell_setting monoclinic
_symmetry_space_group_name_Hall '-P 2yn'
_symmetry_space_group_name_H-M 'P 1 21/n 1'
_atom_sites_solution_hydrogens geom
_atom_sites_solution_primary direct
_atom_sites_solution_secondary difmap
_audit_creation_method SHELXL-97
_cell_angle_alpha 90.00
_cell_angle_beta 94.152(2)
_cell_angle_gamma 90.00
_cell_formula_units_Z 4
_cell_length_a 7.9977(3)
_cell_length_b 17.1647(6)
_cell_length_c 9.7786(3)
_cell_measurement_temperature 293(2)
_cell_measurement_theta_max 30.53
_cell_measurement_theta_min 2.37
_cell_volume 1338.86(8)
_computing_cell_refinement 'Bruker Smart'
_computing_data_collection 'Bruker Smart'
_computing_data_reduction 'Bruker Saint'
_computing_molecular_graphics 'Ortep-3 for Windows (Farrugia, 1997)'
_computing_publication_material 'WinGX publication routines (Farrugia, 1999)'
_computing_structure_refinement 'SHELXL-97 (Sheldrick, 2008)'
_computing_structure_solution 'SHELXS-97 (Sheldrick, 1997)'
_diffrn_ambient_temperature 293(2)
_diffrn_detector_area_resol_mean 0.3
_diffrn_measured_fraction_theta_full 0.997
_diffrn_measured_fraction_theta_max 0.997
_diffrn_measurement_device_type 'Bruker Smart CCD Area Detector'
_diffrn_measurement_method 'omega scans'
_diffrn_radiation_monochromator graphite
_diffrn_radiation_source 'fine-focus sealed tube'
_diffrn_radiation_type MoK\a
_diffrn_radiation_wavelength 0.71073
_diffrn_reflns_av_R_equivalents 0.0423
_diffrn_reflns_av_sigmaI/netI 0.0457
_diffrn_reflns_limit_h_max 11
_diffrn_reflns_limit_h_min -11
_diffrn_reflns_limit_k_max 12
_diffrn_reflns_limit_k_min -24
_diffrn_reflns_limit_l_max 13
_diffrn_reflns_limit_l_min -13
_diffrn_reflns_number 15171
_diffrn_reflns_theta_full 30.53
_diffrn_reflns_theta_max 30.53
_diffrn_reflns_theta_min 2.37
_exptl_absorpt_coefficient_mu 0.464
_exptl_absorpt_correction_T_max 0.920
_exptl_absorpt_correction_T_min 0.878
_exptl_absorpt_correction_type empirical
_exptl_absorpt_process_details SADABS(Sheldrick,1997)
_exptl_crystal_colour greenish-yellow
_exptl_crystal_density_diffrn 1.676
_exptl_crystal_density_method 'not measured'
_exptl_crystal_description plate
_exptl_crystal_F_000 688
_exptl_crystal_size_max 0.28
_exptl_crystal_size_mid 0.20
_exptl_crystal_size_min 0.18
_refine_diff_density_max 0.327
_refine_diff_density_min -0.403
_refine_diff_density_rms 0.058
_refine_ls_extinction_coef 0.033(3)
_refine_ls_extinction_method SHELXL
_refine_ls_goodness_of_fit_ref 0.822
_refine_ls_hydrogen_treatment constr
_refine_ls_matrix_type full
_refine_ls_number_parameters 199
_refine_ls_number_reflns 4081
_refine_ls_number_restraints 0
_refine_ls_restrained_S_all 0.822
_refine_ls_R_factor_all 0.0909
_refine_ls_R_factor_gt 0.0466
_refine_ls_shift/su_max 0.000
_refine_ls_shift/su_mean 0.000
_refine_ls_structure_factor_coef Fsqd
_refine_ls_weighting_details 'calc w=1/[\s^2^(Fo^2^)+(0.1139P)^2^+0.4783P] where P=(Fo^2^+2Fc^2^)/3'
_refine_ls_weighting_scheme calc
_refine_ls_wR_factor_gt 0.1308
_refine_ls_wR_factor_ref 0.1688
_reflns_number_gt 2457
_reflns_number_total 4081
_reflns_threshold_expression >2\s(I)
_cod_data_source_file c0cc05386d.txt
_cod_data_source_block arc1
_cod_depositor_comments
;
The following automatic conversions were performed:

'_symmetry_cell_setting' value 'Monoclinic' changed to 'monoclinic'
according to the built-in table from CIF Core dictionary named
'cif_core.dic' version 2.4.1 from 2010-06-29.

Automatic conversion script
Id: cif_fix_values 1646 2011-03-28 12:23:43Z adriana 
;
_cod_original_sg_symbol_H-M P21/n
_cod_database_code 7106144

loop_
_symmetry_equiv_pos_as_xyz
'x, y, z'
'-x+1/2, y+1/2, -z+1/2'
'-x, -y, -z'
'x-1/2, -y-1/2, z-1/2'

loop_
_atom_site_label
_atom_site_type_symbol
_atom_site_fract_x
_atom_site_fract_y
_atom_site_fract_z
_atom_site_U_iso_or_equiv
_atom_site_adp_type
_atom_site_occupancy
_atom_site_symmetry_multiplicity
_atom_site_calc_flag
_atom_site_refinement_flags
_atom_site_disorder_assembly
_atom_site_disorder_group
Cl1 Cl 0.32548(8) 0.13715(4) -0.01280(6) 0.04140(18) Uani 1 1 d . . .
S1 S -0.10257(9) 0.24744(4) 0.14926(7) 0.0461(2) Uani 1 1 d . . .
O1 O 0.4552(3) 0.12379(15) -0.1018(3) 0.0713(7) Uani 1 1 d . . .
O2 O 0.2701(3) 0.06455(13) 0.0396(3) 0.0693(7) Uani 1 1 d . . .
O3 O 0.1868(3) 0.17424(13) -0.0889(3) 0.0687(6) Uani 1 1 d . . .
O4 O 0.3858(3) 0.18636(14) 0.0972(2) 0.0765(7) Uani 1 1 d . . .
N1 N 0.1842(3) 0.14223(12) 0.4294(2) 0.0385(5) Uani 1 1 d . . .
N2 N 0.1132(3) 0.19866(12) 0.3563(2) 0.0434(5) Uani 1 1 d . . .
N3 N -0.0288(2) 0.10587(11) 0.20675(19) 0.0323(4) Uani 1 1 d . . .
C1 C 0.2873(3) -0.13203(15) 0.5177(3) 0.0440(6) Uani 1 1 d . . .
H1 H 0.2716 -0.1838 0.4919 0.053 Uiso 1 1 calc R . .
C2 C 0.3859(3) -0.11421(18) 0.6337(3) 0.0496(7) Uani 1 1 d . . .
H2 H 0.4382 -0.1540 0.6853 0.059 Uiso 1 1 calc R . .
C3 C 0.4089(3) -0.03691(17) 0.6754(3) 0.0448(6) Uani 1 1 d . . .
H3 H 0.4751 -0.0257 0.7550 0.054 Uiso 1 1 calc R . .
C4 C 0.3342(3) 0.02275(16) 0.5995(2) 0.0392(5) Uani 1 1 d . . .
H4 H 0.3499 0.0741 0.6282 0.047 Uiso 1 1 calc R . .
C5 C 0.2338(3) 0.00631(13) 0.4782(2) 0.0323(5) Uani 1 1 d . . .
C6 C 0.2091(3) -0.07218(14) 0.4370(2) 0.0356(5) Uani 1 1 d . . .
C7 C 0.1041(3) -0.08969(15) 0.3172(3) 0.0411(6) Uani 1 1 d . . .
H7 H 0.0894 -0.1415 0.2912 0.049 Uiso 1 1 calc R . .
C8 C 0.0244(3) -0.03311(14) 0.2392(2) 0.0382(5) Uani 1 1 d . . .
H8 H -0.0449 -0.0459 0.1620 0.046 Uiso 1 1 calc R . .
C9 C 0.0495(3) 0.04524(13) 0.2785(2) 0.0314(5) Uani 1 1 d . . .
C10 C 0.1537(3) 0.06665(13) 0.3936(2) 0.0313(5) Uani 1 1 d . . .
C11 C 0.0063(3) 0.18023(14) 0.2484(2) 0.0377(5) Uani 1 1 d . . .
C12 C -0.1936(3) 0.17449(16) 0.0520(3) 0.0431(6) Uani 1 1 d . . .
H12 H -0.2700 0.1834 -0.0227 0.052 Uiso 1 1 calc R . .
C13 C -0.1446(3) 0.10274(16) 0.0935(2) 0.0392(5) Uani 1 1 d . . .
H13 H -0.1832 0.0568 0.0518 0.047 Uiso 1 1 calc R . .

loop_
_atom_site_aniso_label
_atom_site_aniso_U_11
_atom_site_aniso_U_22
_atom_site_aniso_U_33
_atom_site_aniso_U_23
_atom_site_aniso_U_13
_atom_site_aniso_U_12
Cl1 0.0442(3) 0.0362(3) 0.0427(3) -0.0016(2) -0.0043(2) -0.0048(2)
S1 0.0520(4) 0.0357(3) 0.0490(4) 0.0038(3) -0.0075(3) 0.0070(3)
O1 0.0604(13) 0.0789(17) 0.0771(16) -0.0133(13) 0.0215(12) -0.0112(12)
O2 0.0792(16) 0.0516(13) 0.0776(16) 0.0194(12) 0.0088(13) -0.0122(11)
O3 0.0646(13) 0.0512(13) 0.0853(16) 0.0039(12) -0.0282(12) 0.0026(11)
O4 0.1004(18) 0.0640(15) 0.0602(14) -0.0243(12) -0.0279(12) 0.0044(13)
N1 0.0409(11) 0.0328(10) 0.0405(11) -0.0043(8) -0.0065(8) 0.0025(8)
N2 0.0510(12) 0.0295(10) 0.0478(12) -0.0034(9) -0.0091(10) -0.0004(9)
N3 0.0325(9) 0.0321(10) 0.0320(9) -0.0015(8) -0.0007(7) -0.0003(8)
C1 0.0482(14) 0.0345(13) 0.0499(15) 0.0069(11) 0.0081(11) 0.0060(11)
C2 0.0438(14) 0.0517(16) 0.0538(16) 0.0206(13) 0.0073(12) 0.0111(12)
C3 0.0383(12) 0.0540(16) 0.0415(14) 0.0078(12) -0.0012(10) 0.0018(11)
C4 0.0373(12) 0.0421(13) 0.0380(13) 0.0027(10) -0.0002(10) -0.0010(10)
C5 0.0300(10) 0.0330(11) 0.0339(11) 0.0013(9) 0.0025(8) 0.0005(9)
C6 0.0376(12) 0.0323(12) 0.0374(12) 0.0028(9) 0.0069(9) 0.0037(9)
C7 0.0493(14) 0.0312(12) 0.0427(13) -0.0040(10) 0.0026(11) -0.0011(10)
C8 0.0428(12) 0.0355(12) 0.0356(12) -0.0071(10) -0.0015(10) -0.0038(10)
C9 0.0327(10) 0.0290(11) 0.0322(11) -0.0003(9) 0.0007(8) -0.0008(9)
C10 0.0319(10) 0.0310(11) 0.0308(11) -0.0017(9) 0.0018(8) -0.0001(9)
C11 0.0390(12) 0.0328(12) 0.0405(13) -0.0016(10) -0.0030(10) 0.0030(10)
C12 0.0421(13) 0.0503(15) 0.0359(13) 0.0034(11) -0.0038(10) 0.0029(11)
C13 0.0383(12) 0.0431(14) 0.0352(12) -0.0010(10) -0.0049(10) -0.0007(10)

loop_
_atom_type_symbol
_atom_type_description
_atom_type_scat_dispersion_real
_atom_type_scat_dispersion_imag
_atom_type_scat_source
C C 0.0033 0.0016 'International Tables Vol C Tables 4.2.6.8 and 6.1.1.4'
H H 0.0000 0.0000 'International Tables Vol C Tables 4.2.6.8 and 6.1.1.4'
N N 0.0061 0.0033 'International Tables Vol C Tables 4.2.6.8 and 6.1.1.4'
O O 0.0106 0.0060 'International Tables Vol C Tables 4.2.6.8 and 6.1.1.4'
S S 0.1246 0.1234 'International Tables Vol C Tables 4.2.6.8 and 6.1.1.4'
Cl Cl 0.1484 0.1585 'International Tables Vol C Tables 4.2.6.8 and 6.1.1.4'

loop_
_geom_angle_atom_site_label_1
_geom_angle_atom_site_label_2
_geom_angle_atom_site_label_3
_geom_angle
_geom_angle_site_symmetry_1
_geom_angle_site_symmetry_3
_geom_angle_publ_flag
O1 Cl1 O4 109.65(16) . . ?
O1 Cl1 O2 109.76(15) . . ?
O4 Cl1 O2 110.03(15) . . ?
O1 Cl1 O3 108.93(16) . . ?
O4 Cl1 O3 109.55(14) . . ?
O2 Cl1 O3 108.89(14) . . ?
C12 S1 C11 90.01(12) . . ?
N2 N1 C10 120.1(2) . . ?
N1 N2 C11 118.7(2) . . ?
C11 N3 C9 118.59(19) . . ?
C11 N3 C13 112.6(2) . . ?
C9 N3 C13 128.8(2) . . ?
C2 C1 C6 120.4(3) . . ?
C2 C1 H1 119.8 . . ?
C6 C1 H1 119.8 . . ?
C1 C2 C3 120.7(2) . . ?
C1 C2 H2 119.7 . . ?
C3 C2 H2 119.7 . . ?
C4 C3 C2 120.5(3) . . ?
C4 C3 H3 119.8 . . ?
C2 C3 H3 119.8 . . ?
C3 C4 C5 120.2(2) . . ?
C3 C4 H4 119.9 . . ?
C5 C4 H4 119.9 . . ?
C4 C5 C6 119.2(2) . . ?
C4 C5 C10 122.6(2) . . ?
C6 C5 C10 118.2(2) . . ?
C1 C6 C5 119.0(2) . . ?
C1 C6 C7 121.1(2) . . ?
C5 C6 C7 119.8(2) . . ?
C8 C7 C6 122.3(2) . . ?
C8 C7 H7 118.9 . . ?
C6 C7 H7 118.9 . . ?
C7 C8 C9 118.4(2) . . ?
C7 C8 H8 120.8 . . ?
C9 C8 H8 120.8 . . ?
N3 C9 C10 115.62(19) . . ?
N3 C9 C8 122.1(2) . . ?
C10 C9 C8 122.3(2) . . ?
N1 C10 C9 122.8(2) . . ?
N1 C10 C5 118.16(19) . . ?
C9 C10 C5 119.0(2) . . ?
N2 C11 N3 124.0(2) . . ?
N2 C11 S1 123.75(19) . . ?
N3 C11 S1 112.22(17) . . ?
C13 C12 S1 113.62(19) . . ?
C13 C12 H12 123.2 . . ?
S1 C12 H12 123.2 . . ?
C12 C13 N3 111.5(2) . . ?
C12 C13 H13 124.2 . . ?
N3 C13 H13 124.2 . . ?

loop_
_geom_bond_atom_site_label_1
_geom_bond_atom_site_label_2
_geom_bond_distance
_geom_bond_site_symmetry_2
_geom_bond_publ_flag
Cl1 O1 1.420(2) . ?
Cl1 O4 1.424(2) . ?
Cl1 O2 1.430(2) . ?
Cl1 O3 1.439(2) . ?
S1 C12 1.704(3) . ?
S1 C11 1.705(2) . ?
N1 N2 1.309(3) . ?
N1 C10 1.361(3) . ?
N2 C11 1.347(3) . ?
N3 C11 1.363(3) . ?
N3 C9 1.380(3) . ?
N3 C13 1.392(3) . ?
C1 C2 1.368(4) . ?
C1 C6 1.414(3) . ?
C1 H1 0.9300 . ?
C2 C3 1.396(4) . ?
C2 H2 0.9300 . ?
C3 C4 1.375(3) . ?
C3 H3 0.9300 . ?
C4 C5 1.412(3) . ?
C4 H4 0.9300 . ?
C5 C6 1.416(3) . ?
C5 C10 1.446(3) . ?
C6 C7 1.423(3) . ?
C7 C8 1.364(3) . ?
C7 H7 0.9300 . ?
C8 C9 1.409(3) . ?
C8 H8 0.9300 . ?
C9 C10 1.401(3) . ?
C12 C13 1.346(4) . ?
C12 H12 0.9300 . ?
C13 H13 0.9300 . ?

loop_
_cod_related_entry_id
_cod_related_entry_database
_cod_related_entry_code
1 ChemSpider 30653259
